data_2238229
loop_
_publ_author_name
'Wang, De-Cai'
'Tang, Wei'
'Su, Peng'
'Ou-Yang, Ping-Kai'

_publ_section_title
;
 2-(1-Methyl-2-oxoindolin-3-ylidene)malononitrile
;
_journal_coeditor_code PV2634
_journal_issue 7
_journal_name_full 'Acta Crystallographica Section E'
_journal_page_first o1095
_journal_paper_doi 10.1107/S1600536813016012
_journal_volume 69
_journal_year 2013
_chemical_formula_iupac 'C12 H7 N3 O'
_chemical_formula_moiety 'C12 H7 N3 O'
_chemical_formula_sum 'C12 H7 N3 O'
_chemical_formula_weight 209.21
_chemical_name_systematic
;
2-(1-Methyl-2-oxoindolin-3-ylidene)malononitrile
;
_space_group_IT_number 14
_symmetry_cell_setting monoclinic
_symmetry_space_group_name_Hall '-P 2yn'
_symmetry_space_group_name_H-M 'P 1 21/n 1'
_atom_sites_solution_hydrogens geom
_atom_sites_solution_primary direct
_atom_sites_solution_secondary difmap
_audit_creation_method SHELXL-97
_cell_angle_alpha 90.00
_cell_angle_beta 100.25(3)
_cell_angle_gamma 90.00
_cell_formula_units_Z 4
_cell_length_a 6.9720(14)
_cell_length_b 9.929(2)
_cell_length_c 15.084(3)
_cell_measurement_reflns_used 25
_cell_measurement_temperature 293(2)
_cell_measurement_theta_max 13
_cell_measurement_theta_min 9
_cell_volume 1027.5(4)
_computing_cell_refinement 'CAD-4 EXPRESS (Enraf--Nonius, 1994)'
_computing_data_collection 'CAD-4 EXPRESS (Enraf--Nonius, 1994)'
_computing_data_reduction 'XCAD4 (Harms & Wocadlo,1995)'
_computing_molecular_graphics 'SHELXTL (Sheldrick, 2008)'
_computing_publication_material 'PLATON (Spek, 2009)'
_computing_structure_refinement 'SHELXL97 (Sheldrick, 2008)'
_computing_structure_solution 'SHELXS97 (Sheldrick, 2008)'
_diffrn_ambient_temperature 293(2)
_diffrn_measured_fraction_theta_full 1.000
_diffrn_measured_fraction_theta_max 1.000
_diffrn_measurement_device_type 'Enraf--Nonius CAD-4'
_diffrn_measurement_method \w/2\q
_diffrn_radiation_monochromator graphite
_diffrn_radiation_source 'fine-focus sealed tube'
_diffrn_radiation_type MoK\a
_diffrn_radiation_wavelength 0.71073
_diffrn_reflns_av_R_equivalents 0.0814
_diffrn_reflns_av_sigmaI/netI 0.0461
_diffrn_reflns_limit_h_max 8
_diffrn_reflns_limit_h_min 0
_diffrn_reflns_limit_k_max 11
_diffrn_reflns_limit_k_min 0
_diffrn_reflns_limit_l_max 17
_diffrn_reflns_limit_l_min -18
_diffrn_reflns_number 2056
_diffrn_reflns_theta_full 25.38
_diffrn_reflns_theta_max 25.38
_diffrn_reflns_theta_min 2.47
_diffrn_standards_decay_% 1
_diffrn_standards_interval_count 200
_diffrn_standards_interval_time 2
_diffrn_standards_number 3
_exptl_absorpt_coefficient_mu 0.091
_exptl_absorpt_correction_T_max 0.9910
_exptl_absorpt_correction_T_min 0.9732
_exptl_absorpt_correction_type psi-scan
_exptl_absorpt_process_details '(North <i>et al.</i>, 1968)'
_exptl_crystal_colour yellow
_exptl_crystal_density_diffrn 1.352
_exptl_crystal_density_method 'not measured'
_exptl_crystal_description block
_exptl_crystal_F_000 432
_exptl_crystal_size_max 0.30
_exptl_crystal_size_mid 0.20
_exptl_crystal_size_min 0.10
_refine_diff_density_max 0.181
_refine_diff_density_min -0.186
_refine_ls_extinction_coef 0.082(11)
_refine_ls_extinction_expression Fc^*^=kFc[1+0.001xFc^2^\l^3^/sin(2\q)]^-1/4^
_refine_ls_extinction_method 'SHELXL97 (Sheldrick, 2008)'
_refine_ls_goodness_of_fit_ref 1.003
_refine_ls_hydrogen_treatment constr
_refine_ls_matrix_type full
_refine_ls_number_parameters 146
_refine_ls_number_reflns 1896
_refine_ls_number_restraints 0
_refine_ls_restrained_S_all 1.003
_refine_ls_R_factor_all 0.0889
_refine_ls_R_factor_gt 0.0570
_refine_ls_shift/su_max 0.000
_refine_ls_shift/su_mean 0.000
_refine_ls_structure_factor_coef Fsqd
_refine_ls_weighting_details 'calc w=1/[\s^2^(Fo^2^)+(0.1000P)^2^+0.1500P] where P=(Fo^2^+2Fc^2^)/3'
_refine_ls_weighting_scheme calc
_refine_ls_wR_factor_gt 0.1517
_refine_ls_wR_factor_ref 0.1758
_reflns_number_gt 1278
_reflns_number_total 1896
_reflns_threshold_expression I>2sigma(I)
_cod_data_source_file pv2634.cif
_cod_data_source_block I
_cod_original_sg_symbol_H-M 'P 21/n'
_cod_database_code 2238229
_cod_database_fobs_code 2238229

loop_
_symmetry_equiv_pos_as_xyz
'x, y, z'
'-x+1/2, y+1/2, -z+1/2'
'-x, -y, -z'
'x-1/2, -y-1/2, z-1/2'

loop_
_atom_site_type_symbol
_atom_site_label
_atom_site_fract_x
_atom_site_fract_y
_atom_site_fract_z
_atom_site_U_iso_or_equiv
_atom_site_adp_type
_atom_site_calc_flag
_atom_site_refinement_flags
_atom_site_occupancy
_atom_site_symmetry_multiplicity
O O 0.0898(3) 0.2173(2) 0.80717(13) 0.0706(7) Uani d . 1 1
C C1 0.0975(4) -0.0799(3) 0.83219(16) 0.0473(7) Uani d . 1 1
N N1 0.1159(4) -0.3343(3) 0.86555(18) 0.0819(9) Uani d . 1 1
C C2 0.1095(4) -0.2216(3) 0.85071(18) 0.0553(7) Uani d . 1 1
N N2 -0.0627(5) -0.0331(3) 0.66758(18) 0.0853(9) Uani d . 1 1
C C3 0.0117(4) -0.0467(3) 0.74109(18) 0.0583(8) Uani d . 1 1
N N3 0.2174(3) 0.2233(2) 0.95933(14) 0.0526(6) Uani d . 1 1
C C4 0.1582(3) 0.0124(2) 0.89713(16) 0.0439(6) Uani d . 1 1
C C5 0.1483(4) 0.1621(3) 0.87912(17) 0.0505(7) Uani d . 1 1
C C6 0.2761(3) 0.1273(2) 1.02696(16) 0.0452(6) Uani d . 1 1
C C7 0.3584(4) 0.1494(3) 1.11602(17) 0.0535(7) Uani d . 1 1
H H7A 0.3832 0.2361 1.1385 0.064 Uiso calc R 1 1
C C8 0.4027(4) 0.0373(3) 1.17050(18) 0.0560(7) Uani d . 1 1
H H8A 0.4573 0.0493 1.2309 0.067 Uiso calc R 1 1
C C9 0.3678(4) -0.0923(3) 1.13745(17) 0.0572(7) Uani d . 1 1
H H9A 0.3983 -0.1654 1.1759 0.069 Uiso calc R 1 1
C C10 0.2876(4) -0.1141(3) 1.04742(16) 0.0492(7) Uani d . 1 1
H H10A 0.2649 -0.2010 1.0250 0.059 Uiso calc R 1 1
C C11 0.2423(3) -0.0029(2) 0.99178(15) 0.0427(6) Uani d . 1 1
C C12 0.2311(5) 0.3684(3) 0.9719(2) 0.0769(10) Uani d . 1 1
H H12A 0.1816 0.4126 0.9159 0.115 Uiso calc R 1 1
H H12B 0.3649 0.3933 0.9917 0.115 Uiso calc R 1 1
H H12C 0.1558 0.3951 1.0164 0.115 Uiso calc R 1 1

loop_
_atom_site_aniso_label
_atom_site_aniso_U_11
_atom_site_aniso_U_22
_atom_site_aniso_U_33
_atom_site_aniso_U_12
_atom_site_aniso_U_13
_atom_site_aniso_U_23
O 0.1073(17) 0.0532(12) 0.0506(12) 0.0063(10) 0.0123(11) 0.0123(9)
C1 0.0525(15) 0.0477(16) 0.0421(14) 0.0037(11) 0.0098(11) 0.0010(11)
N1 0.119(2) 0.0507(17) 0.0754(19) 0.0038(15) 0.0144(16) -0.0016(14)
C2 0.0689(18) 0.0507(17) 0.0453(15) 0.0021(13) 0.0077(12) -0.0035(13)
N2 0.116(2) 0.089(2) 0.0472(15) 0.0060(17) 0.0046(14) 0.0044(14)
C3 0.077(2) 0.0517(16) 0.0466(17) 0.0008(14) 0.0122(14) -0.0018(13)
N3 0.0735(15) 0.0372(12) 0.0488(13) 0.0004(10) 0.0155(11) 0.0023(10)
C4 0.0474(13) 0.0426(14) 0.0429(13) 0.0025(10) 0.0112(10) 0.0025(11)
C5 0.0622(16) 0.0464(15) 0.0452(15) 0.0013(12) 0.0155(12) 0.0052(12)
C6 0.0472(14) 0.0453(15) 0.0451(14) 0.0006(11) 0.0135(10) 0.0006(11)
C7 0.0581(16) 0.0550(16) 0.0482(15) -0.0048(12) 0.0118(12) -0.0078(13)
C8 0.0581(16) 0.0666(19) 0.0415(14) 0.0021(13) 0.0042(11) -0.0007(13)
C9 0.0619(17) 0.0606(18) 0.0477(16) 0.0066(13) 0.0060(12) 0.0107(13)
C10 0.0545(15) 0.0454(15) 0.0475(14) 0.0045(11) 0.0089(11) 0.0044(11)
C11 0.0436(13) 0.0444(14) 0.0408(13) 0.0025(10) 0.0095(10) 0.0011(11)
C12 0.122(3) 0.0415(17) 0.072(2) -0.0048(16) 0.0294(18) -0.0016(14)

loop_
_atom_type_symbol
_atom_type_description
_atom_type_scat_dispersion_real
_atom_type_scat_dispersion_imag
_atom_type_scat_source
C C 0.0033 0.0016 'International Tables Vol C Tables 4.2.6.8 and 6.1.1.4'
H H 0.0000 0.0000 'International Tables Vol C Tables 4.2.6.8 and 6.1.1.4'
N N 0.0061 0.0033 'International Tables Vol C Tables 4.2.6.8 and 6.1.1.4'
O O 0.0106 0.0060 'International Tables Vol C Tables 4.2.6.8 and 6.1.1.4'

loop_
_geom_angle_atom_site_label_1
_geom_angle_atom_site_label_2
_geom_angle_atom_site_label_3
_geom_angle
C4 C1 C2 121.6(2)
C4 C1 C3 124.1(2)
C2 C1 C3 114.3(2)
N1 C2 C1 178.9(3)
N2 C3 C1 173.3(3)
C5 N3 C6 110.7(2)
C5 N3 C12 124.2(2)
C6 N3 C12 125.1(2)
C1 C4 C11 131.3(2)
C1 C4 C5 122.5(2)
C11 C4 C5 106.1(2)
O C5 N3 126.8(3)
O C5 C4 126.9(2)
N3 C5 C4 106.3(2)
C7 C6 C11 121.9(2)
C7 C6 N3 128.0(2)
C11 C6 N3 110.1(2)
C6 C7 C8 117.3(3)
C6 C7 H7A 121.3
C8 C7 H7A 121.3
C9 C8 C7 121.8(3)
C9 C8 H8A 119.1
C7 C8 H8A 119.1
C8 C9 C10 120.7(3)
C8 C9 H9A 119.7
C10 C9 H9A 119.7
C11 C10 C9 118.4(3)
C11 C10 H10A 120.8
C9 C10 H10A 120.8
C10 C11 C6 120.0(2)
C10 C11 C4 133.4(2)
C6 C11 C4 106.7(2)
N3 C12 H12A 109.5
N3 C12 H12B 109.5
H12A C12 H12B 109.5
N3 C12 H12C 109.5
H12A C12 H12C 109.5
H12B C12 H12C 109.5

loop_
_geom_bond_atom_site_label_1
_geom_bond_atom_site_label_2
_geom_bond_distance
O C5 1.220(3)
C1 C4 1.353(4)
C1 C2 1.434(4)
C1 C3 1.436(4)
N1 C2 1.140(4)
N2 C3 1.146(3)
N3 C5 1.363(3)
N3 C6 1.403(3)
N3 C12 1.455(4)
C4 C11 1.452(3)
C4 C5 1.510(4)
C6 C7 1.381(3)
C6 C11 1.402(3)
C7 C8 1.386(4)
C7 H7A 0.9300
C8 C9 1.386(4)
C8 H8A 0.9300
C9 C10 1.390(4)
C9 H9A 0.9300
C10 C11 1.388(3)
C10 H10A 0.9300
C12 H12A 0.9600
C12 H12B 0.9600
C12 H12C 0.9600

loop_
_geom_torsion_atom_site_label_1
_geom_torsion_atom_site_label_2
_geom_torsion_atom_site_label_3
_geom_torsion_atom_site_label_4
_geom_torsion
C2 C1 C4 C11 0.1(4)
C3 C1 C4 C11 178.2(2)
C2 C1 C4 C5 179.6(2)
C3 C1 C4 C5 -2.3(4)
C6 N3 C5 O -178.5(3)
C12 N3 C5 O 0.5(4)
C6 N3 C5 C4 1.6(3)
C12 N3 C5 C4 -179.4(2)
C1 C4 C5 O -1.0(4)
C11 C4 C5 O 178.6(2)
C1 C4 C5 N3 178.9(2)
C11 C4 C5 N3 -1.5(3)
C5 N3 C6 C7 178.0(2)
C12 N3 C6 C7 -0.9(4)
C5 N3 C6 C11 -1.1(3)
C12 N3 C6 C11 179.9(2)
C11 C6 C7 C8 -1.5(4)
N3 C6 C7 C8 179.4(2)
C6 C7 C8 C9 0.5(4)
C7 C8 C9 C10 0.4(4)
C8 C9 C10 C11 -0.4(4)
C9 C10 C11 C6 -0.5(4)
C9 C10 C11 C4 -179.6(2)
C7 C6 C11 C10 1.6(4)
N3 C6 C11 C10 -179.3(2)
C7 C6 C11 C4 -179.1(2)
N3 C6 C11 C4 0.0(3)
C1 C4 C11 C10 -0.4(5)
C5 C4 C11 C10 -179.9(3)
C1 C4 C11 C6 -179.6(2)
C5 C4 C11 C6 0.9(3)
